data_4078484
loop_
_publ_author_name
'Jian, Zhongbao'
'Petrov, Alex R.'
'Hangaly, Noa K.'
'Li, Shihui'
'Rong, Weifeng'
'Mou, Zehuai'
'Rufanov, Konstantin A.'
'Harms, Klaus'
'Sundermeyer, J\"org'
'Cui, Dongmei'

_publ_section_title
;
 Phosphazene-Functionalized Cyclopentadienyl and Its Derivatives Ligated
 Rare-Earth Metal Alkyl Complexes: Synthesis, Structures, and Catalysis on
 Ethylene Polymerization
;
_journal_issue 11
_journal_name_full Organometallics
_journal_page_first 4267
_journal_paper_doi 10.1021/om300263p
_journal_volume 31
_journal_year 2012
_chemical_formula_sum 'C41 H61 Lu N P Si2'
_chemical_formula_weight 830.03
_chemical_name_systematic
; 
 ? 
;
_space_group_IT_number 2
_symmetry_cell_setting triclinic
_symmetry_space_group_name_Hall '-P 1'
_symmetry_space_group_name_H-M 'P -1'
_atom_sites_solution_hydrogens geom
_atom_sites_solution_primary direct
_atom_sites_solution_secondary difmap
_audit_creation_method SHELXL-97
_cell_angle_alpha 98.0620(10)
_cell_angle_beta 96.6990(10)
_cell_angle_gamma 99.5460(10)
_cell_formula_units_Z 2
_cell_length_a 9.9438(6)
_cell_length_b 10.8071(6)
_cell_length_c 19.8967(12)
_cell_measurement_reflns_used 5549
_cell_measurement_temperature 185(2)
_cell_measurement_theta_max 26.07
_cell_measurement_theta_min 2.35
_cell_volume 2066.2(2)
_computing_cell_refinement 'Bruker SMART'
_computing_data_collection 'Bruker SMART'
_computing_data_reduction 'Bruker SAINT'
_computing_molecular_graphics 'Bruker SHELXTL'
_computing_publication_material 'Bruker SHELXTL'
_computing_structure_refinement 'SHELXL-97 (Sheldrick, 1997)'
_computing_structure_solution 'SHELXS-97 (Sheldrick, 1990)'
_diffrn_ambient_temperature 185(2)
_diffrn_measured_fraction_theta_full 0.979
_diffrn_measured_fraction_theta_max 0.979
_diffrn_measurement_device_type 'Bruker APEXII CCD area detector'
_diffrn_measurement_method 'phi and omega scans'
_diffrn_radiation_monochromator graphite
_diffrn_radiation_source 'fine-focus sealed tube'
_diffrn_radiation_type MoK\a
_diffrn_radiation_wavelength 0.71073
_diffrn_reflns_av_R_equivalents 0.0352
_diffrn_reflns_av_sigmaI/netI 0.0818
_diffrn_reflns_limit_h_max 12
_diffrn_reflns_limit_h_min -9
_diffrn_reflns_limit_k_max 10
_diffrn_reflns_limit_k_min -13
_diffrn_reflns_limit_l_max 23
_diffrn_reflns_limit_l_min -24
_diffrn_reflns_number 11540
_diffrn_reflns_theta_full 26.15
_diffrn_reflns_theta_max 26.15
_diffrn_reflns_theta_min 1.04
_exptl_absorpt_coefficient_mu 2.513
_exptl_absorpt_correction_T_max 0.8054
_exptl_absorpt_correction_T_min 0.6205
_exptl_absorpt_correction_type multi-scan
_exptl_absorpt_process_details (SADABS)
_exptl_crystal_density_diffrn 1.334
_exptl_crystal_density_method 'not measured'
_exptl_crystal_F_000 856
_exptl_crystal_size_max 0.21
_exptl_crystal_size_mid 0.17
_exptl_crystal_size_min 0.09
_refine_diff_density_max 3.042
_refine_diff_density_min -0.645
_refine_diff_density_rms 0.145
_refine_ls_extinction_method none
_refine_ls_goodness_of_fit_ref 1.013
_refine_ls_hydrogen_treatment constr
_refine_ls_matrix_type full
_refine_ls_number_parameters 426
_refine_ls_number_reflns 8081
_refine_ls_number_restraints 0
_refine_ls_restrained_S_all 1.013
_refine_ls_R_factor_all 0.0705
_refine_ls_R_factor_gt 0.0540
_refine_ls_shift/su_max 0.000
_refine_ls_shift/su_mean 0.000
_refine_ls_structure_factor_coef Fsqd
_refine_ls_weighting_details 'calc w=1/[\s^2^(Fo^2^)+(0.0713P)^2^+0.2299P] where P=(Fo^2^+2Fc^2^)/3'
_refine_ls_weighting_scheme calc
_refine_ls_wR_factor_gt 0.1258
_refine_ls_wR_factor_ref 0.1358
_reflns_number_gt 6577
_reflns_number_total 8081
_reflns_threshold_expression >2sigma(I)
_cod_data_source_file om300263p_si_002.cif
_cod_data_source_block 4b
_cod_depositor_comments
;
The following automatic conversions were performed:

'_symmetry_cell_setting' value 'Triclinic' changed to 'triclinic'
according to /home/saulius/struct/CIF-dictionaries/cif_core.dic
dictionary named 'cif_core.dic' version 2.4.1 from 2010-06-29.

Automatic conversion script
Id: cif_fix_values 1891 2012-01-12 08:04:46Z andrius 
;
_cod_original_sg_symbol_H-M P-1
_cod_database_code 4078484

loop_
_symmetry_equiv_pos_as_xyz
'x, y, z'
'-x, -y, -z'

loop_
_atom_site_label
_atom_site_type_symbol
_atom_site_fract_x
_atom_site_fract_y
_atom_site_fract_z
_atom_site_U_iso_or_equiv
_atom_site_adp_type
_atom_site_occupancy
_atom_site_symmetry_multiplicity
_atom_site_calc_flag
_atom_site_refinement_flags
Lu1 Lu 0.32310(3) 0.44859(3) 0.235533(16) 0.02828(11) Uani 1 1 d .
P1 P 0.54205(16) 0.68977(15) 0.25817(8) 0.0229(3) Uani 1 1 d .
Si1 Si 0.0445(2) 0.3267(2) 0.32994(15) 0.0512(6) Uani 1 1 d .
Si2 Si 0.0774(3) 0.3111(2) 0.07182(13) 0.0497(6) Uani 1 1 d .
N1 N 0.3879(5) 0.6615(5) 0.2791(3) 0.0235(11) Uani 1 1 d .
C1 C 0.5772(6) 0.5342(6) 0.2381(3) 0.0267(14) Uani 1 1 d .
C2 C 0.5475(7) 0.4588(6) 0.1713(4) 0.0304(15) Uani 1 1 d .
C3 C 0.5184(7) 0.3303(6) 0.1802(4) 0.0364(17) Uani 1 1 d .
C4 C 0.5360(7) 0.3224(6) 0.2507(4) 0.0344(16) Uani 1 1 d .
C5 C 0.5726(6) 0.4473(6) 0.2883(4) 0.0277(14) Uani 1 1 d .
C6 C 0.6124(8) 0.4757(8) 0.3639(4) 0.0415(18) Uani 1 1 d .
H6A H 0.5376 0.4355 0.3861 0.062 Uiso 1 1 calc R
H6B H 0.6298 0.5680 0.3790 0.062 Uiso 1 1 calc R
H6C H 0.6962 0.4426 0.3765 0.062 Uiso 1 1 calc R
C7 C 0.5277(8) 0.2032(7) 0.2802(5) 0.048(2) Uani 1 1 d .
H7A H 0.4349 0.1520 0.2668 0.073 Uiso 1 1 calc R
H7B H 0.5475 0.2239 0.3304 0.073 Uiso 1 1 calc R
H7C H 0.5952 0.1548 0.2630 0.073 Uiso 1 1 calc R
C8 C 0.4952(9) 0.2176(7) 0.1230(5) 0.056(2) Uani 1 1 d .
H8A H 0.5842 0.1962 0.1142 0.083 Uiso 1 1 calc R
H8B H 0.4480 0.2389 0.0814 0.083 Uiso 1 1 calc R
H8C H 0.4385 0.1446 0.1365 0.083 Uiso 1 1 calc R
C9 C 0.5647(9) 0.4953(8) 0.1022(4) 0.049(2) Uani 1 1 d .
H9A H 0.6129 0.4358 0.0771 0.074 Uiso 1 1 calc R
H9B H 0.6186 0.5817 0.1082 0.074 Uiso 1 1 calc R
H9C H 0.4739 0.4924 0.0762 0.074 Uiso 1 1 calc R
C10 C 0.5570(7) 0.7716(6) 0.1844(3) 0.0258(14) Uani 1 1 d .
C11 C 0.4568(8) 0.7422(8) 0.1283(4) 0.0431(19) Uani 1 1 d .
H11 H 0.3773 0.6798 0.1282 0.052 Uiso 1 1 calc R
C12 C 0.4699(9) 0.8028(8) 0.0711(4) 0.048(2) Uani 1 1 d .
H12 H 0.3987 0.7833 0.0329 0.058 Uiso 1 1 calc R
C13 C 0.5858(9) 0.8901(8) 0.0703(4) 0.050(2) Uani 1 1 d .
H13 H 0.5968 0.9295 0.0310 0.060 Uiso 1 1 calc R
C14 C 0.6842(9) 0.9201(7) 0.1252(4) 0.047(2) Uani 1 1 d .
H14 H 0.7633 0.9826 0.1247 0.056 Uiso 1 1 calc R
C15 C 0.6727(7) 0.8616(7) 0.1824(4) 0.0380(17) Uani 1 1 d .
H15 H 0.7444 0.8832 0.2204 0.046 Uiso 1 1 calc R
C16 C 0.6700(6) 0.7897(6) 0.3230(3) 0.0266(14) Uani 1 1 d .
C17 C 0.7938(7) 0.7551(7) 0.3439(4) 0.0376(18) Uani 1 1 d .
H17 H 0.8101 0.6735 0.3261 0.045 Uiso 1 1 calc R
C18 C 0.8937(8) 0.8374(10) 0.3902(5) 0.058(3) Uani 1 1 d .
H18 H 0.9779 0.8124 0.4050 0.069 Uiso 1 1 calc R
C19 C 0.8708(9) 0.9558(9) 0.4147(4) 0.056(3) Uani 1 1 d .
H19 H 0.9400 1.0118 0.4470 0.068 Uiso 1 1 calc R
C20 C 0.7531(8) 0.9952(8) 0.3944(4) 0.046(2) Uani 1 1 d .
H20 H 0.7406 1.0784 0.4117 0.055 Uiso 1 1 calc R
C21 C 0.6501(7) 0.9132(7) 0.3481(4) 0.0346(16) Uani 1 1 d .
H21 H 0.5668 0.9401 0.3334 0.041 Uiso 1 1 calc R
C22 C 0.3316(6) 0.7621(6) 0.3178(3) 0.0275(14) Uani 1 1 d .
C23 C 0.2503(7) 0.8370(6) 0.2846(4) 0.0314(15) Uani 1 1 d .
C24 C 0.2146(8) 0.9393(7) 0.3227(4) 0.045(2) Uani 1 1 d .
H24 H 0.1602 0.9902 0.3005 0.054 Uiso 1 1 calc R
C25 C 0.2556(8) 0.9700(8) 0.3925(5) 0.048(2) Uani 1 1 d .
H25 H 0.2366 1.0452 0.4175 0.058 Uiso 1 1 calc R
C26 C 0.3234(8) 0.8915(8) 0.4249(4) 0.047(2) Uani 1 1 d .
H26 H 0.3467 0.9099 0.4733 0.057 Uiso 1 1 calc R
C27 C 0.3597(7) 0.7850(6) 0.3894(4) 0.0313(15) Uani 1 1 d .
C28 C 0.4176(8) 0.6918(8) 0.4302(4) 0.0436(19) Uani 1 1 d .
H28 H 0.4488 0.6277 0.3972 0.052 Uiso 1 1 calc R
C29 C 0.5415(9) 0.7524(9) 0.4857(4) 0.057(2) Uani 1 1 d .
H29A H 0.6151 0.7971 0.4644 0.086 Uiso 1 1 calc R
H29B H 0.5753 0.6857 0.5078 0.086 Uiso 1 1 calc R
H29C H 0.5127 0.8128 0.5201 0.086 Uiso 1 1 calc R
C30 C 0.3048(11) 0.6206(9) 0.4640(5) 0.075(3) Uani 1 1 d .
H30A H 0.2759 0.6803 0.4987 0.113 Uiso 1 1 calc R
H30B H 0.3404 0.5544 0.4857 0.113 Uiso 1 1 calc R
H30C H 0.2257 0.5813 0.4290 0.113 Uiso 1 1 calc R
C31 C 0.1904(8) 0.8047(7) 0.2100(4) 0.0428(19) Uani 1 1 d .
H31 H 0.2281 0.7303 0.1893 0.051 Uiso 1 1 calc R
C32 C 0.0339(9) 0.7649(10) 0.2025(5) 0.070(3) Uani 1 1 d .
H32A H 0.0108 0.6948 0.2280 0.104 Uiso 1 1 calc R
H32B H -0.0035 0.7371 0.1539 0.104 Uiso 1 1 calc R
H32C H -0.0061 0.8373 0.2209 0.104 Uiso 1 1 calc R
C33 C 0.2327(12) 0.9159(9) 0.1710(5) 0.074(3) Uani 1 1 d .
H33A H 0.1987 0.9909 0.1910 0.111 Uiso 1 1 calc R
H33B H 0.1929 0.8915 0.1226 0.111 Uiso 1 1 calc R
H33C H 0.3334 0.9359 0.1748 0.111 Uiso 1 1 calc R
C34 C 0.2215(8) 0.3356(8) 0.3136(5) 0.047(2) Uani 1 1 d .
H34A H 0.2332 0.2466 0.3006 0.057 Uiso 1 1 calc R
H34B H 0.2797 0.3678 0.3585 0.057 Uiso 1 1 calc R
C35 C -0.0183(11) 0.4755(11) 0.3130(8) 0.105(5) Uani 1 1 d .
H35A H 0.0254 0.5460 0.3496 0.158 Uiso 1 1 calc R
H35B H -0.1185 0.4624 0.3117 0.158 Uiso 1 1 calc R
H35C H 0.0054 0.4956 0.2688 0.158 Uiso 1 1 calc R
C36 C 0.0208(11) 0.3085(10) 0.4194(6) 0.083(4) Uani 1 1 d .
H36A H 0.0550 0.2328 0.4307 0.125 Uiso 1 1 calc R
H36B H -0.0774 0.2991 0.4239 0.125 Uiso 1 1 calc R
H36C H 0.0721 0.3838 0.4509 0.125 Uiso 1 1 calc R
C37 C -0.0697(10) 0.1887(11) 0.2706(6) 0.084(3) Uani 1 1 d .
H37A H -0.0564 0.1951 0.2231 0.126 Uiso 1 1 calc R
H37B H -0.1662 0.1902 0.2758 0.126 Uiso 1 1 calc R
H37C H -0.0460 0.1089 0.2820 0.126 Uiso 1 1 calc R
C38 C 0.1576(10) 0.4372(9) 0.1401(5) 0.066(3) Uani 1 1 d .
H38A H 0.0793 0.4665 0.1599 0.079 Uiso 1 1 calc R
H38B H 0.1970 0.5063 0.1163 0.079 Uiso 1 1 calc R
C39 C 0.166(2) 0.3258(15) -0.0054(7) 0.159(8) Uani 1 1 d .
H39A H 0.1054 0.3521 -0.0409 0.239 Uiso 1 1 d R
H39B H 0.1888 0.2436 -0.0230 0.239 Uiso 1 1 d R
H39C H 0.2512 0.3896 0.0074 0.239 Uiso 1 1 d R
C40 C 0.0935(12) 0.1507(9) 0.0921(7) 0.084(4) Uani 1 1 d .
H40A H 0.0588 0.1403 0.1354 0.126 Uiso 1 1 d R
H40B H 0.1905 0.1420 0.0962 0.126 Uiso 1 1 d R
H40C H 0.0396 0.0854 0.0552 0.126 Uiso 1 1 d R
C41 C -0.1072(12) 0.3045(14) 0.0441(10) 0.164(9) Uani 1 1 d .
H41A H -0.1554 0.3106 0.0844 0.246 Uiso 1 1 d R
H41B H -0.1457 0.2239 0.0136 0.246 Uiso 1 1 d R
H41C H -0.1189 0.3754 0.0196 0.246 Uiso 1 1 d R

loop_
_atom_site_aniso_label
_atom_site_aniso_U_11
_atom_site_aniso_U_22
_atom_site_aniso_U_33
_atom_site_aniso_U_23
_atom_site_aniso_U_13
_atom_site_aniso_U_12
Lu1 0.02449(17) 0.02478(16) 0.03428(18) 0.00177(11) 0.00527(12) 0.00274(11)
P1 0.0220(8) 0.0228(8) 0.0236(9) 0.0026(7) 0.0028(7) 0.0047(6)
Si1 0.0371(12) 0.0446(13) 0.0792(19) 0.0194(12) 0.0259(12) 0.0088(10)
Si2 0.0536(14) 0.0379(12) 0.0490(14) 0.0029(10) -0.0187(11) 0.0053(10)
N1 0.024(3) 0.025(3) 0.021(3) 0.003(2) 0.004(2) 0.003(2)
C1 0.024(3) 0.028(3) 0.029(4) 0.003(3) 0.008(3) 0.005(3)
C2 0.029(4) 0.027(3) 0.038(4) 0.006(3) 0.014(3) 0.008(3)
C3 0.035(4) 0.025(4) 0.053(5) 0.001(3) 0.025(4) 0.007(3)
C4 0.023(3) 0.030(4) 0.050(5) 0.006(3) 0.007(3) 0.006(3)
C5 0.024(3) 0.028(3) 0.036(4) 0.012(3) 0.012(3) 0.010(3)
C6 0.036(4) 0.050(5) 0.046(5) 0.022(4) 0.008(4) 0.013(4)
C7 0.046(5) 0.041(4) 0.070(6) 0.023(4) 0.017(4) 0.022(4)
C8 0.068(6) 0.031(4) 0.067(6) -0.002(4) 0.023(5) 0.006(4)
C9 0.067(6) 0.049(5) 0.036(5) 0.006(4) 0.025(4) 0.015(4)
C10 0.029(3) 0.030(3) 0.021(3) 0.005(3) 0.005(3) 0.012(3)
C11 0.037(4) 0.054(5) 0.039(5) 0.007(4) 0.005(4) 0.012(4)
C12 0.055(5) 0.068(6) 0.027(4) 0.011(4) 0.001(4) 0.030(5)
C13 0.068(6) 0.056(5) 0.034(5) 0.019(4) 0.016(4) 0.021(5)
C14 0.059(5) 0.035(4) 0.045(5) 0.012(4) 0.013(4) -0.002(4)
C15 0.036(4) 0.043(4) 0.035(4) 0.014(3) 0.005(3) 0.000(3)
C16 0.019(3) 0.035(4) 0.026(4) 0.008(3) 0.003(3) 0.001(3)
C17 0.023(4) 0.046(4) 0.046(5) 0.016(4) -0.002(3) 0.009(3)
C18 0.029(4) 0.075(7) 0.067(6) 0.031(5) -0.014(4) 0.000(4)
C19 0.043(5) 0.069(6) 0.043(5) 0.014(5) -0.017(4) -0.020(4)
C20 0.052(5) 0.046(5) 0.031(4) -0.001(3) 0.000(4) -0.009(4)
C21 0.036(4) 0.034(4) 0.031(4) 0.002(3) 0.012(3) -0.005(3)
C22 0.023(3) 0.027(3) 0.030(4) -0.002(3) 0.009(3) -0.001(3)
C23 0.026(4) 0.033(4) 0.035(4) 0.005(3) 0.005(3) 0.006(3)
C24 0.038(4) 0.038(4) 0.058(6) -0.002(4) 0.004(4) 0.015(3)
C25 0.037(4) 0.039(4) 0.066(6) -0.012(4) 0.017(4) 0.010(4)
C26 0.041(5) 0.046(5) 0.046(5) -0.017(4) 0.011(4) 0.002(4)
C27 0.029(4) 0.034(4) 0.030(4) 0.001(3) 0.012(3) 0.000(3)
C28 0.054(5) 0.056(5) 0.023(4) 0.006(3) 0.006(3) 0.017(4)
C29 0.066(6) 0.062(6) 0.045(5) 0.018(4) -0.001(4) 0.016(5)
C30 0.098(8) 0.058(6) 0.056(6) 0.024(5) -0.005(6) -0.025(6)
C31 0.048(5) 0.036(4) 0.048(5) 0.008(4) 0.000(4) 0.020(4)
C32 0.046(5) 0.092(8) 0.061(6) -0.014(5) -0.022(5) 0.028(5)
C33 0.120(9) 0.053(6) 0.069(7) 0.034(5) 0.023(6) 0.043(6)
C34 0.035(4) 0.050(5) 0.061(6) 0.016(4) 0.015(4) 0.009(4)
C35 0.065(7) 0.089(9) 0.194(15) 0.061(9) 0.060(8) 0.048(7)
C36 0.102(8) 0.057(6) 0.092(9) 0.007(6) 0.063(7) -0.014(6)
C37 0.050(6) 0.089(8) 0.103(9) 0.008(7) 0.016(6) -0.014(6)
C38 0.061(6) 0.060(6) 0.063(6) -0.004(5) -0.020(5) 0.004(5)
C39 0.31(2) 0.149(14) 0.063(9) 0.054(9) 0.072(12) 0.101(16)
C40 0.087(8) 0.046(6) 0.113(10) 0.015(6) -0.007(7) 0.006(5)
C41 0.066(8) 0.108(11) 0.27(2) -0.041(13) -0.083(11) 0.023(8)

loop_
_atom_type_symbol
_atom_type_description
_atom_type_scat_dispersion_real
_atom_type_scat_dispersion_imag
_atom_type_scat_source
C C 0.0033 0.0016 'International Tables Vol C Tables 4.2.6.8 and 6.1.1.4'
H H 0.0000 0.0000 'International Tables Vol C Tables 4.2.6.8 and 6.1.1.4'
N N 0.0061 0.0033 'International Tables Vol C Tables 4.2.6.8 and 6.1.1.4'
Si Si 0.0817 0.0704 'International Tables Vol C Tables 4.2.6.8 and 6.1.1.4'
P P 0.1023 0.0942 'International Tables Vol C Tables 4.2.6.8 and 6.1.1.4'
Lu Lu -0.4720 5.8584 'International Tables Vol C Tables 4.2.6.8 and 6.1.1.4'

loop_
_geom_angle_atom_site_label_1
_geom_angle_atom_site_label_2
_geom_angle_atom_site_label_3
_geom_angle
N1 Lu1 C34 111.6(3)
N1 Lu1 C38 105.2(3)
C34 Lu1 C38 108.4(3)
N1 Lu1 C1 66.22(19)
C34 Lu1 C1 127.4(2)
C38 Lu1 C1 123.2(3)
N1 Lu1 C5 81.63(19)
C34 Lu1 C5 94.8(2)
C38 Lu1 C5 150.6(3)
C1 Lu1 C5 33.2(2)
N1 Lu1 C2 90.10(19)
C34 Lu1 C2 138.7(2)
C38 Lu1 C2 98.4(3)
C1 Lu1 C2 31.6(2)
C5 Lu1 C2 52.5(2)
N1 Lu1 C4 112.08(19)
C34 Lu1 C4 88.2(2)
C38 Lu1 C4 129.7(3)
C1 Lu1 C4 52.1(2)
C5 Lu1 C4 30.9(2)
C2 Lu1 C4 50.5(2)
N1 Lu1 C3 116.88(19)
C34 Lu1 C3 111.3(2)
C38 Lu1 C3 102.5(3)
C1 Lu1 C3 51.1(2)
C5 Lu1 C3 50.9(2)
C2 Lu1 C3 30.1(2)
C4 Lu1 C3 29.9(2)
N1 Lu1 P1 31.64(13)
C34 Lu1 P1 130.8(2)
C38 Lu1 P1 112.5(3)
C1 Lu1 P1 35.57(15)
C5 Lu1 P1 59.54(14)
C2 Lu1 P1 58.95(15)
C4 Lu1 P1 86.14(15)
C3 Lu1 P1 85.33(15)
N1 P1 C1 102.1(3)
N1 P1 C16 115.2(3)
C1 P1 C16 112.6(3)
N1 P1 C10 115.2(3)
C1 P1 C10 109.6(3)
C16 P1 C10 102.4(3)
N1 P1 Lu1 47.79(18)
C1 P1 Lu1 56.2(2)
C16 P1 Lu1 141.7(2)
C10 P1 Lu1 115.9(2)
C34 Si1 C36 113.8(5)
C34 Si1 C35 110.1(4)
C36 Si1 C35 107.0(6)
C34 Si1 C37 109.8(5)
C36 Si1 C37 108.2(5)
C35 Si1 C37 107.8(6)
C38 Si2 C41 115.6(6)
C38 Si2 C40 113.0(5)
C41 Si2 C40 106.1(6)
C38 Si2 C39 109.5(7)
C41 Si2 C39 106.9(9)
C40 Si2 C39 105.0(6)
C22 N1 P1 120.9(4)
C22 N1 Lu1 138.5(4)
P1 N1 Lu1 100.6(2)
C2 C1 C5 107.7(6)
C2 C1 P1 124.7(5)
C5 C1 P1 121.2(5)
C2 C1 Lu1 80.3(4)
C5 C1 Lu1 75.2(4)
P1 C1 Lu1 88.3(2)
C3 C2 C1 107.2(6)
C3 C2 C9 121.6(7)
C1 C2 C9 130.5(6)
C3 C2 Lu1 77.1(4)
C1 C2 Lu1 68.1(4)
C9 C2 Lu1 128.3(5)
C4 C3 C2 109.7(6)
C4 C3 C8 124.6(7)
C2 C3 C8 124.9(7)
C4 C3 Lu1 73.7(4)
C2 C3 Lu1 72.8(4)
C8 C3 Lu1 127.7(5)
C3 C4 C5 108.5(6)
C3 C4 C7 125.6(7)
C5 C4 C7 125.8(7)
C3 C4 Lu1 76.4(4)
C5 C4 Lu1 69.5(4)
C7 C4 Lu1 123.4(5)
C4 C5 C1 106.8(6)
C4 C5 C6 123.5(6)
C1 C5 C6 129.3(6)
C4 C5 Lu1 79.7(4)
C1 C5 Lu1 71.6(3)
C6 C5 Lu1 119.8(5)
C5 C6 H6A 109.5
C5 C6 H6B 109.5
H6A C6 H6B 109.5
C5 C6 H6C 109.5
H6A C6 H6C 109.5
H6B C6 H6C 109.5
C4 C7 H7A 109.5
C4 C7 H7B 109.5
H7A C7 H7B 109.5
C4 C7 H7C 109.5
H7A C7 H7C 109.5
H7B C7 H7C 109.5
C3 C8 H8A 109.5
C3 C8 H8B 109.5
H8A C8 H8B 109.5
C3 C8 H8C 109.5
H8A C8 H8C 109.5
H8B C8 H8C 109.5
C2 C9 H9A 109.5
C2 C9 H9B 109.5
H9A C9 H9B 109.5
C2 C9 H9C 109.5
H9A C9 H9C 109.5
H9B C9 H9C 109.5
C11 C10 C15 118.1(6)
C11 C10 P1 121.0(5)
C15 C10 P1 120.9(5)
C10 C11 C12 120.9(8)
C10 C11 H11 119.5
C12 C11 H11 119.5
C13 C12 C11 119.6(7)
C13 C12 H12 120.2
C11 C12 H12 120.2
C14 C13 C12 119.9(7)
C14 C13 H13 120.1
C12 C13 H13 120.1
C13 C14 C15 121.3(8)
C13 C14 H14 119.4
C15 C14 H14 119.4
C14 C15 C10 120.2(7)
C14 C15 H15 119.9
C10 C15 H15 119.9
C17 C16 C21 118.6(6)
C17 C16 P1 122.1(5)
C21 C16 P1 118.9(5)
C18 C17 C16 120.7(8)
C18 C17 H17 119.7
C16 C17 H17 119.7
C19 C18 C17 119.5(8)
C19 C18 H18 120.2
C17 C18 H18 120.2
C20 C19 C18 122.0(7)
C20 C19 H19 119.0
C18 C19 H19 119.0
C19 C20 C21 119.5(8)
C19 C20 H20 120.2
C21 C20 H20 120.2
C20 C21 C16 119.6(7)
C20 C21 H21 120.2
C16 C21 H21 120.2
C27 C22 C23 118.9(6)
C27 C22 N1 119.3(6)
C23 C22 N1 121.7(6)
C24 C23 C22 119.0(7)
C24 C23 C31 117.5(6)
C22 C23 C31 123.3(6)
C23 C24 C25 121.6(7)
C23 C24 H24 119.2
C25 C24 H24 119.2
C26 C25 C24 119.0(7)
C26 C25 H25 120.5
C24 C25 H25 120.5
C25 C26 C27 121.9(8)
C25 C26 H26 119.0
C27 C26 H26 119.0
C26 C27 C22 118.8(7)
C26 C27 C28 118.5(7)
C22 C27 C28 122.5(6)
C27 C28 C30 110.2(7)
C27 C28 C29 114.7(7)
C30 C28 C29 108.8(7)
C27 C28 H28 107.6
C30 C28 H28 107.6
C29 C28 H28 107.6
C28 C29 H29A 109.5
C28 C29 H29B 109.5
H29A C29 H29B 109.5
C28 C29 H29C 109.5
H29A C29 H29C 109.5
H29B C29 H29C 109.5
C28 C30 H30A 109.5
C28 C30 H30B 109.5
H30A C30 H30B 109.5
C28 C30 H30C 109.5
H30A C30 H30C 109.5
H30B C30 H30C 109.5
C23 C31 C32 110.1(7)
C23 C31 C33 111.5(7)
C32 C31 C33 111.7(7)
C23 C31 H31 107.8
C32 C31 H31 107.8
C33 C31 H31 107.8
C31 C32 H32A 109.5
C31 C32 H32B 109.5
H32A C32 H32B 109.5
C31 C32 H32C 109.5
H32A C32 H32C 109.5
H32B C32 H32C 109.5
C31 C33 H33A 109.5
C31 C33 H33B 109.5
H33A C33 H33B 109.5
C31 C33 H33C 109.5
H33A C33 H33C 109.5
H33B C33 H33C 109.5
Si1 C34 Lu1 125.6(4)
Si1 C34 H34A 105.9
Lu1 C34 H34A 105.9
Si1 C34 H34B 105.9
Lu1 C34 H34B 105.9
H34A C34 H34B 106.2
Si1 C35 H35A 109.5
Si1 C35 H35B 109.5
H35A C35 H35B 109.5
Si1 C35 H35C 109.5
H35A C35 H35C 109.5
H35B C35 H35C 109.5
Si1 C36 H36A 109.5
Si1 C36 H36B 109.5
H36A C36 H36B 109.5
Si1 C36 H36C 109.5
H36A C36 H36C 109.5
H36B C36 H36C 109.5
Si1 C37 H37A 109.5
Si1 C37 H37B 109.5
H37A C37 H37B 109.5
Si1 C37 H37C 109.5
H37A C37 H37C 109.5
H37B C37 H37C 109.5
Si2 C38 Lu1 132.8(5)
Si2 C38 H38A 104.0
Lu1 C38 H38A 104.0
Si2 C38 H38B 104.0
Lu1 C38 H38B 104.0
H38A C38 H38B 105.5
Si2 C39 H39A 109.5
Si2 C39 H39B 109.5
H39A C39 H39B 109.5
Si2 C39 H39C 109.4
H39A C39 H39C 109.5
H39B C39 H39C 109.5
Si2 C40 H40A 109.5
Si2 C40 H40B 109.5
H40A C40 H40B 109.5
Si2 C40 H40C 109.5
H40A C40 H40C 109.5
H40B C40 H40C 109.5
Si2 C41 H41A 109.5
Si2 C41 H41B 109.5
H41A C41 H41B 109.5
Si2 C41 H41C 109.5
H41A C41 H41C 109.5
H41B C41 H41C 109.5

loop_
_geom_bond_atom_site_label_1
_geom_bond_atom_site_label_2
_geom_bond_distance
Lu1 N1 2.297(5)
Lu1 C34 2.327(8)
Lu1 C38 2.338(8)
Lu1 C1 2.534(6)
Lu1 C5 2.582(6)
Lu1 C2 2.692(7)
Lu1 C4 2.712(7)
Lu1 C3 2.747(7)
Lu1 P1 3.0490(16)
P1 N1 1.627(5)
P1 C1 1.774(7)
P1 C16 1.794(6)
P1 C10 1.825(6)
Si1 C34 1.816(8)
Si1 C36 1.856(10)
Si1 C35 1.877(10)
Si1 C37 1.882(11)
Si2 C38 1.791(9)
Si2 C41 1.841(11)
Si2 C40 1.861(10)
Si2 C39 1.872(14)
N1 C22 1.468(8)
C1 C2 1.429(9)
C1 C5 1.463(9)
C2 C3 1.411(9)
C2 C9 1.502(10)
C3 C4 1.410(11)
C3 C8 1.512(10)
C4 C5 1.415(9)
C4 C7 1.484(10)
C5 C6 1.485(10)
C6 H6A 0.9800
C6 H6B 0.9800
C6 H6C 0.9800
C7 H7A 0.9800
C7 H7B 0.9800
C7 H7C 0.9800
C8 H8A 0.9800
C8 H8B 0.9800
C8 H8C 0.9800
C9 H9A 0.9800
C9 H9B 0.9800
C9 H9C 0.9800
C10 C11 1.369(9)
C10 C15 1.387(9)
C11 C12 1.399(11)
C11 H11 0.9500
C12 C13 1.366(12)
C12 H12 0.9500
C13 C14 1.342(11)
C13 H13 0.9500
C14 C15 1.384(10)
C14 H14 0.9500
C15 H15 0.9500
C16 C17 1.380(9)
C16 C21 1.412(10)
C17 C18 1.375(11)
C17 H17 0.9500
C18 C19 1.368(13)
C18 H18 0.9500
C19 C20 1.348(11)
C19 H19 0.9500
C20 C21 1.391(10)
C20 H20 0.9500
C21 H21 0.9500
C22 C27 1.398(9)
C22 C23 1.410(9)
C23 C24 1.371(10)
C23 C31 1.504(10)
C24 C25 1.377(12)
C24 H24 0.9500
C25 C26 1.353(12)
C25 H25 0.9500
C26 C27 1.387(10)
C26 H26 0.9500
C27 C28 1.523(10)
C28 C30 1.528(12)
C28 C29 1.541(11)
C28 H28 1.0000
C29 H29A 0.9800
C29 H29B 0.9800
C29 H29C 0.9800
C30 H30A 0.9800
C30 H30B 0.9800
C30 H30C 0.9800
C31 C32 1.528(12)
C31 C33 1.546(11)
C31 H31 1.0000
C32 H32A 0.9800
C32 H32B 0.9800
C32 H32C 0.9800
C33 H33A 0.9800
C33 H33B 0.9800
C33 H33C 0.9800
C34 H34A 0.9900
C34 H34B 0.9900
C35 H35A 0.9800
C35 H35B 0.9800
C35 H35C 0.9800
C36 H36A 0.9800
C36 H36B 0.9800
C36 H36C 0.9800
C37 H37A 0.9800
C37 H37B 0.9800
C37 H37C 0.9800
C38 H38A 0.9900
C38 H38B 0.9900
C39 H39A 0.9800
C39 H39B 0.9800
C39 H39C 0.9800
C40 H40A 0.9800
C40 H40B 0.9800
C40 H40C 0.9800
C41 H41A 0.9800
C41 H41B 0.9800
C41 H41C 0.9800
